data_2001189
loop_
_publ_author_name
'Ertan, A.'
'Koziol, J.'

_publ_section_title
;
 Structure of 1,3,9-trimethylalloxazine
;
_journal_issue 12
_journal_name_full 'Acta Crystallographica Section C'
_journal_page_first 2179
_journal_page_last 2181
_journal_paper_doi 10.1107/S0108270193005803
_journal_volume 49
_journal_year 1993
_chemical_formula_sum 'C13 H12 N4 O2'
_chemical_formula_weight 256.3
_space_group_IT_number 14
_space_group_name_Hall '-P 2yn'
_space_group_name_H-M_alt 'P 1 21/n 1'
_symmetry_cell_setting monoclinic
_symmetry_space_group_name_Hall '-P 2yn'
_symmetry_space_group_name_H-M 'P 1 21/n 1'
_atom_type_scat_source IntTabIV
_cell_angle_alpha 90
_cell_angle_beta 93.420(10)
_cell_angle_gamma 90
_cell_formula_units_Z 4
_cell_length_a 7.0520(10)
_cell_length_b 7.6160(10)
_cell_length_c 22.429(3)
_cell_measurement_reflns_used 38
_cell_measurement_temperature 295
_cell_measurement_theta_max 27.6
_cell_measurement_theta_min 10.7
_cell_volume 1202.5(3)
_diffrn_measurement_device 'Siemens STOE/AED2'
_diffrn_measurement_method '\w-2\q scan'
_diffrn_radiation_type 'Cu K\a'
_diffrn_radiation_wavelength 1.54183
_diffrn_reflns_av_R_equivalents 0.0623
_diffrn_reflns_limit_h_max 8
_diffrn_reflns_limit_h_min 0
_diffrn_reflns_limit_k_max 9
_diffrn_reflns_limit_k_min 0
_diffrn_reflns_limit_l_max 27
_diffrn_reflns_limit_l_min -27
_diffrn_reflns_number 2600
_diffrn_reflns_theta_max 69.53
_diffrn_standards_decay_% 2
_diffrn_standards_interval_time 90
_diffrn_standards_number 5
_exptl_absorpt_coefficient_mu 0.782
_exptl_absorpt_correction_type none
_exptl_crystal_colour yellow
_exptl_crystal_density_diffrn 1.4155(3)
_exptl_crystal_description clean_faces
_exptl_crystal_size_max 0.73
_exptl_crystal_size_mid 0.52
_exptl_crystal_size_min 0.21
_refine_diff_density_max 0.07
_refine_diff_density_min -0.08
_refine_ls_hydrogen_treatment refU_riding_on_respective_mother_atoms
_refine_ls_number_parameters 183
_refine_ls_number_reflns 1451
_refine_ls_R_factor_obs 0.048
_refine_ls_shift/esd_max 0.02
_refine_ls_structure_factor_coef F
_refine_ls_weighting_details 'w = [\s^2^(F) + 0.00024|F|^2^]^-1^'
_refine_ls_weighting_scheme calc
_refine_ls_wR_factor_obs 0.069
_reflns_number_observed 1451
_reflns_number_total 1987
_reflns_observed_criterion I>3\s(I)
_cod_data_source_file ab1075.cif
_cod_data_source_block ab1075_structure_1_of_1
_cod_depositor_comments
;
The following automatic conversions were performed:

'_refine_ls_weighting_scheme' value '[\s^2^(F) + 0.00024|F|^2^]^-1^'
was changed to 'calc'. New tag '_refine_ls_weighting_details' was
created. The value of the new tag was set to 'w = [\s^2^(F) +
0.00024|F|^2^]^-1^'.

Automatic conversion script
Id: cif_fix_values 3143 2015-03-26 13:38:13Z robertas 
;
_cod_database_code 2001189

loop_
_space_group_symop_id
_space_group_symop_operation_xyz
1 x,y,z
2 -x+1/2,y+1/2,-z+1/2
3 -x,-y,-z
4 x+1/2,-y+1/2,z+1/2

loop_
_atom_site_label
_atom_site_fract_x
_atom_site_fract_y
_atom_site_fract_z
_atom_site_U_iso_or_equiv
N(1) .1751(3) .1729(2) .61120(10) .0420(10)
C(11) .3587(4) .0963(4) .59780(10) .0540(10)
C(2) .1348(4) .1911(3) .67010(10) .0490(10)
O(2) .2417(3) .1397(3) .71070(10) .0740(10)
N(3) -.0365(3) .2725(3) .68200(10) .0500(10)
C(31) -.0762(6) .2949(5) .74530(10) .0770(10)
C(4) -.1685(3) .3387(3) .63980(10) .0440(10)
O(4) -.3120(2) .4122(3) .65400(10) .0580(10)
C(4a) -.1212(3) .3128(3) .57730(10) .0370(10)
N(5) -.2419(2) .3692(2) .53470(10) .0380(10)
C(5a) -.1946(3) .3455(3) .47750(10) .0370(10)
C(6) -.3181(3) .4101(3) .43040(10) .0430(10)
C(7) -.2697(4) .3888(3) .37300(10) .0480(10)
C(8) -.0994(4) .3024(3) .36040(10) .0480(10)
C(9) .0265(3) .2393(3) .40460(10) .0420(10)
C(91) .2108(4) .1550(4) .39110(10) .0560(10)
C(9a) -.0212(3) .2614(3) .46470(10) .0360(10)
N(10) .1018(2) .2026(2) .50970(10) .0390(10)
C(10a) .0529(3) .2290(3) .56410(10) .0360(10)
H(11A) .4191 .0645 .6364 ?
H(11B) .4353 .1826 .5747 ?
H(11C) .3477 -.0126 .5747 ?
H(31A) -.0955 .1831 .7649 ?
H(31B) .0356 .3428 .7643 ?
H(31C) -.1872 .3629 .7512 ?
H(6) -.4446 .4654 .4423 ?
H(7) -.3542 .4333 .3377 ?
H(8) -.0666 .2774 .3166 ?
H(91A) .2161 .1116 .3503 ?
H(91B) .3139 .2379 .3959 ?
H(91C) .2387 .0537 .4202 ?

loop_
_geom_angle_atom_site_label_1
_geom_angle_atom_site_label_2
_geom_angle_atom_site_label_3
_geom_angle
_geom_angle_publ_flag
C(2) N(1) C(10a) 123.0(2) yes
C(11) N(1) C(10a) 118.7(2) yes
C(11) N(1) C(2) 118.2(2) yes
N(1) C(2) N(3) 117.3(2) yes
N(1) C(2) O(2) 122.4(2) yes
O(2) C(2) N(3) 120.3(2) yes
C(2) N(3) C(4) 125.8(2) yes
C(2) N(3) C(31) 116.9(2) yes
C(31) N(3) C(4) 117.3(2) yes
N(3) C(4) C(4a) 114.9(2) yes
N(3) C(4) O(4) 121.7(2) yes
O(4) C(4) C(4a) 123.4(2) yes
C(4) C(4a) C(10a) 120.1(2) yes
C(4) C(4a) N(5) 118.3(2) yes
N(5) C(4a) C(10a) 121.6(2) yes
C(4a) N(5) C(5a) 117.3(2) yes
N(5) C(5a) C(9a) 120.8(2) yes
N(5) C(5a) C(6) 118.9(2) yes
C(6) C(5a) C(9a) 120.2(2) yes
C(5a) C(6) C(7) 119.0(2) yes
C(6) C(7) C(8) 120.7(2) yes
C(7) C(8) C(9) 122.4(2) yes
C(8) C(9) C(9a) 117.6(2) yes
C(8) C(9) C(91) 122.3(2) yes
C(91) C(9) C(9a) 120.0(2) yes
C(5a) C(9a) C(9) 120.0(2) yes
C(9) C(9a) N(10) 119.1(2) yes
C(5a) C(9a) N(10) 120.9(2) yes
C(9a) N(10) C(10a) 116.7(2) yes
C(4a) C(10a) N(10) 122.7(2) yes
N(1) C(10a) N(10) 118.5(2) yes
N(1) C(10a) C(4a) 118.7(2) yes
N(1) C(11) H(11C) 114 no
N(1) C(11) H(11B) 111 no
N(1) C(11) H(11A) 105 no
H(11B) C(11) H(11C) 108 no
H(11A) C(11) H(11C) 106 no
H(11A) C(11) H(11B) 113 no
N(3) C(31) H(31C) 114 no
N(3) C(31) H(31B) 106 no
N(3) C(31) H(31A) 112 no
H(31B) C(31) H(31C) 113 no
H(31A) C(31) H(31C) 106 no
H(31A) C(31) H(31B) 106 no
C(5a) C(6) H(6) 117 no
H(6) C(6) C(7) 124 no
C(6) C(7) H(7) 122 no
H(7) C(7) C(8) 118 no
C(7) C(8) H(8) 121 no
H(8) C(8) C(9) 116 no
C(9) C(91) H(91C) 109 no
C(9) C(91) H(91B) 111 no
C(9) C(91) H(91A) 115 no
H(91B) C(91) H(91C) 108 no
H(91A) C(91) H(91C) 109 no
H(91A) C(91) H(91B) 105 no

loop_
_geom_bond_atom_site_label_1
_geom_bond_atom_site_label_2
_geom_bond_distance
_geom_bond_publ_flag
N(1) C(11) 1.468(3) yes
N(1) C(2) 1.373(3) yes
N(1) C(10a) 1.391(3) yes
C(2) O(2) 1.212(3) yes
C(2) N(3) 1.398(3) yes
N(3) C(31) 1.472(3) yes
N(3) C(4) 1.382(3) yes
C(4) O(4) 1.216(3) yes
C(4) C(4a) 1.474(3) yes
C(4a) N(5) 1.313(3) yes
C(4a) C(10a) 1.430(3) yes
N(5) C(5a) 1.358(3) yes
C(5a) C(6) 1.417(3) yes
C(5a) C(9a) 1.424(3) yes
C(6) C(7) 1.360(3) yes
C(7) C(8) 1.414(4) yes
C(8) C(9) 1.377(3) yes
C(9) C(91) 1.496(4) yes
C(9) C(9a) 1.419(3) yes
C(9a) N(10) 1.367(3) yes
N(10) C(10a) 1.304(3) yes
C(11) H(11A) 0.97 no
C(11) H(11B) 1.01 no
C(11) H(11C) 0.98 no
C(31) H(31A) 0.97 no
C(31) H(31B) 0.95 no
C(31) H(31C) 0.95 no
C(6) H(6) 1.04 no
C(7) H(7) 1.02 no
C(8) H(8) 1.04 no
C(91) H(91A) 0.98 no
C(91) H(91B) 0.96 no
C(91) H(91C) 1.02 no

loop_
_geom_torsion_atom_site_label_1
_geom_torsion_atom_site_label_2
_geom_torsion_atom_site_label_3
_geom_torsion_atom_site_label_4
_geom_torsion
_geom_torsion_publ_flag
C(11) N(1) C(2) N(3) 176.8(2) yes
C(11) N(1) C(10a) C(4a) -176.4(2) yes
C(11) N(1) C(2) O(2) -3.1(4) yes
C(11) N(1) C(10a) N(10) 3.7(3) yes
N(1) C(2) N(3) C(31) -178.6(2) yes
C(31) N(3) C(4) C(4a) 179.9(2) yes
C(31) N(3) C(4) O(4) -0.2(4) yes
O(2) C(2) N(3) C(31) 1.3(4) yes
C(91) C(9) C(9a) C(5a) 178.5(2) yes
C(7) C(8) C(9) C(91) -177.2(2) yes
C(91) C(9) C(9a) N(10) -0.9(3) yes
